data_4031826
loop_
_publ_author_name
'Helzy, Fatima'
'Maris, Thierry'
'Wuest, James D.'

_publ_section_title
;
 Engineering Hydrogen-Bonded Hexagonal Networks Built from Flexible
 1,3,5-Trisubstituted Derivatives of Benzene.
;
_journal_issue 8
_journal_name_full 'The Journal of organic chemistry'
_journal_page_first 3076
_journal_page_last 3086
_journal_paper_doi 10.1021/acs.joc.5b02552
_journal_volume 81
_journal_year 2016
_chemical_formula_moiety 'C42 H45 N15 O3'
_chemical_formula_sum 'C42 H45 N15 O3'
_chemical_formula_weight 807.93
_space_group_crystal_system triclinic
_space_group_IT_number 2
_space_group_name_Hall '-P 1'
_space_group_name_H-M_alt 'P -1'
_symmetry_space_group_name_Hall '-P 1'
_symmetry_space_group_name_H-M 'P -1'
_atom_sites_solution_hydrogens geom
_audit_creation_date 2015-10-20
_audit_creation_method
;
Olex2 1.2
(compiled 2015.09.30 svn.r3233 for OlexSys, GUI svn.r5103)
;
_cell_angle_alpha 70.131(4)
_cell_angle_beta 74.396(4)
_cell_angle_gamma 72.114(4)
_cell_formula_units_Z 2
_cell_length_a 12.4986(9)
_cell_length_b 14.7043(10)
_cell_length_c 20.3073(13)
_cell_measurement_reflns_used 3030
_cell_measurement_temperature 100
_cell_measurement_theta_max 55.168
_cell_measurement_theta_min 2.353
_cell_volume 3283.4(4)
_computing_cell_refinement 'SAINT V8.18C(Bruker AXS, 2009)'
_computing_data_collection 'APEX2  (Bruker AXS, 2009)'
_computing_data_reduction 'SAINT V8.18C(Bruker AXS, 2009)'
_computing_molecular_graphics 'Olex2 (Dolomanov et al., 2009)'
_computing_publication_material 'Olex2 (Dolomanov et al., 2009)'
_computing_structure_refinement 'XL (Sheldrick, 2008)'
_computing_structure_solution 'XS (Sheldrick, 2008)'
_diffrn_ambient_temperature 100
_diffrn_detector_area_resol_mean 8.3
_diffrn_measured_fraction_theta_full 0.972
_diffrn_measured_fraction_theta_max 0.956
_diffrn_measurement_device_type 'Bruker APEX II'
_diffrn_measurement_method \w
_diffrn_radiation_monochromator 'Quazar MX'
_diffrn_radiation_source 'Incoatec I\muS Microsource '
_diffrn_radiation_type CuK\a
_diffrn_radiation_wavelength 1.54178
_diffrn_reflns_av_R_equivalents 0.0658
_diffrn_reflns_av_unetI/netI 0.0662
_diffrn_reflns_Laue_measured_fraction_full 0.972
_diffrn_reflns_Laue_measured_fraction_max 0.956
_diffrn_reflns_limit_h_max 13
_diffrn_reflns_limit_h_min -15
_diffrn_reflns_limit_k_max 18
_diffrn_reflns_limit_k_min -18
_diffrn_reflns_limit_l_max 24
_diffrn_reflns_limit_l_min -24
_diffrn_reflns_number 49760
_diffrn_reflns_point_group_measured_fraction_full 0.972
_diffrn_reflns_point_group_measured_fraction_max 0.956
_diffrn_reflns_theta_full 67.679
_diffrn_reflns_theta_max 71.572
_diffrn_reflns_theta_min 2.353
_exptl_absorpt_coefficient_mu 0.445
_exptl_absorpt_correction_T_max 0.7535
_exptl_absorpt_correction_T_min 0.6300
_exptl_absorpt_correction_type multi-scan
_exptl_absorpt_process_details
;
SADABS-2008/1 (Bruker,2008) was used for absorption correction.
wR2(int) was 0.0928 before and 0.0563 after correction.
The Ratio of minimum to maximum transmission is 0.8361.
The \l/2 correction factor is 0.0015.
;
_exptl_crystal_colour colorless
_exptl_crystal_density_diffrn 0.817
_exptl_crystal_density_method 'Not Measured'
_exptl_crystal_description block
_exptl_crystal_F_000 852
_exptl_crystal_size_max 0.11
_exptl_crystal_size_mid 0.11
_exptl_crystal_size_min 0.05
_platon_squeeze_details
;
)


Attempts to  model disordered solvent molecules
were unsuccessful. PLATON/SQUEEZE  was used to correct
the data for the presence of the disordered solvent.
A potential solvent volume of 1521 \%A^3^, 
46.3 % of the total unit-cell volume, was found.
403 electrons per unit cell worth of scattering were located
in the void. The reported structure is based on the 
PLATON/SQUEEZE corrected data. The actual solvent content is
unknown, so several quantities calculated like empirical formula, density, 
absorption coefficient, F(000) etc. may be incorrect.

References:  
Sluis, P. van der & Spek, A.L. (1990). Acta Cryst. A46, 194-201.
Spek, A.L. (2015). Acta Cryst. C71, 9-18.


TITL HELZ30 in P-1
CELL   12.4986   14.7043   20.3073     70.13     74.40     72.11
SPGR P-1
C101 0.423 0.654 0.295 !       8.42 eA-3
C102 0.950 0.224 0.142 !       8.12 eA-3
C103 0.453 0.818 0.213 !       6.48 eA-3
C104 0.408 0.713 0.252 !       5.75 eA-3
C105 0.220 0.578 0.238 !       5.65 eA-3
C106 0.722 0.245 0.205 !       4.89 eA-3
C107 0.158 0.571 0.343 !       4.19 eA-3
C108 0.561 0.357 0.235 !       4.10 eA-3
C109 0.518 0.818 0.267 !       4.00 eA-3
C110 0.155 0.594 0.283 !       3.95 eA-3
C111 0.426 0.897 0.151 !       3.79 eA-3
C112 0.063 0.576 0.405 !       2.99 eA-3
C113 0.559 0.339 0.293 !       2.76 eA-3
C114 0.252 0.482 0.381 !       2.72 eA-3
C115 0.657 0.322 0.181 !       2.49 eA-3
C116 0.642 0.180 0.045 !       2.48 eA-3
C117 0.469 0.131 0.045 !       2.22 eA-3
C118 0.484 0.692 0.045 !       2.19 eA-3
C119 0.284 0.123 0.032 !       2.04 eA-3
C120 0.313 0.070 0.002 !       1.84 eA-3
C121 0.357 0.170 0.011 !       1.80 eA-3
C122 0.467 0.421 0.204 !       1.77 eA-3
C123 0.594 0.622 0.064 !       1.74 eA-3
C124 0.579 0.674 0.060 !       1.72 eA-3
C125 0.652 0.736 0.044 !       1.72 eA-3
C126 0.534 0.221 0.013 !       1.70 eA-3
C127 0.657 0.293 0.239 !       1.65 eA-3
C128 0.252 0.429 0.092 !       1.49 eA-3
C129 0.621 0.603 0.123 !       1.49 eA-3
C130 0.248 0.363 0.128 !       1.47 eA-3
C131 0.223 0.316 0.141 !       1.43 eA-3
C132 0.489 0.369 0.319 !       1.30 eA-3
C133 0.674 0.575 0.012 !       1.30 eA-3
C134 0.500 1.000 0.000 !       1.26 eA-3
C135 0.281 0.591 0.026 !       1.23 eA-3
C136 0.470 0.624 0.068 !       1.14 eA-3
C137 0.641 0.478-0.002 !       1.08 eA-3
C138 0.498 0.475 0.015 !       1.05 eA-3
C139 0.432 0.217 0.092 !       0.98 eA-3
C140 0.303 0.357 0.020 !       0.98 eA-3
C141 0.295 0.232 0.108 !       0.97 eA-3
C142 0.312 0.473 0.057 !       0.95 eA-3
C143 0.325 0.327 0.079 !       0.94 eA-3
C144 0.437 0.574 0.026 !       0.92 eA-3
C145 0.454 0.305 0.080 !       0.78 eA-3
C146 0.107 0.459 0.499 !       0.77 eA-3
C147 0.672 0.042 0.011 !       0.72 eA-3
C148 0.934 0.558 0.470 !       0.71 eA-3
C149 1.000 0.500 0.500 !       0.69 eA-3
C150 0.203 0.480 0.154 !       0.66 eA-3
C151 0.340 0.359 0.127 !       0.63 eA-3
C152 0.613 0.362 0.106 !       0.62 eA-3
C153 0.681 0.308 0.093 !       0.62 eA-3
C154 0.629 0.067 0.035 !       0.61 eA-3
C155 0.801 0.236 0.142 !       0.59 eA-3
C156 0.620 0.300 0.081 !       0.59 eA-3
Q157 0.349 0.220 0.409 !       0.57 eA-3
Q158 0.171 0.869 0.174 !       0.56 eA-3
Q159 0.670 0.449 0.411 !       0.56 eA-3
C160 0.794 0.298 0.030 !       0.56 eA-3
C161 0.596 0.516 0.139 !       0.56 eA-3
C162 0.531 0.420 0.109 !       0.55 eA-3
C163 0.746 0.340 0.016 !       0.54 eA-3
C164 0.749 0.236 0.094 !       0.54 eA-3
C165 0.594 0.275-0.008 !       0.54 eA-3
C166 0.483 0.405 0.061 !       0.51 eA-3
C167 0.517 0.966 0.151 !       0.51 eA-3
)
;
_refine_diff_density_max 1.192
_refine_diff_density_min -0.286
_refine_diff_density_rms 0.056
_refine_ls_extinction_method none
_refine_ls_goodness_of_fit_ref 0.993
_refine_ls_hydrogen_treatment constr
_refine_ls_matrix_type full
_refine_ls_number_parameters 541
_refine_ls_number_reflns 12253
_refine_ls_number_restraints 0
_refine_ls_restrained_S_all 0.993
_refine_ls_R_factor_all 0.1307
_refine_ls_R_factor_gt 0.0778
_refine_ls_shift/su_max 0.000
_refine_ls_shift/su_mean 0.000
_refine_ls_structure_factor_coef Fsqd
_refine_ls_weighting_details 'w=1/[\s^2^(Fo^2^)+(0.1531P)^2^] where P=(Fo^2^+2Fc^2^)/3'
_refine_ls_weighting_scheme calc
_refine_ls_wR_factor_gt 0.2234
_refine_ls_wR_factor_ref 0.2629
_reflns_Friedel_coverage 0.000
_reflns_number_gt 6479
_reflns_number_total 12253
_reflns_threshold_expression 'I > 2\s(I)'
_cod_data_source_file jo5b02552_si_002.cif
_cod_data_source_block 3c_DMF_PhCl
_cod_depositor_comments 'Adding full bibliography for 4031824--4031827.cif.'
_cod_database_code 4031826
_shelx_space_group_comment
;
The symmetry employed for this shelxl refinement is uniquely defined
by the following loop, which should always be used as a source of
symmetry information in preference to the above space-group names.
They are only intended as comments.
;
_olex2_refinement_description
;
1. Fixed Uiso
 At 1.2 times of:
  All C(H) groups, All C(H,H) groups, All N(H,H) groups
 At 1.5 times of:
  All C(H,H,H) groups
2.a Secondary CH2 refined with riding coordinates:
 C7(H7A,H7B), C9(H9A,H9B), C11(H11A,H11B), C13(H13A,H13B), C23(H23A,H23B),
 C33(H33A,H33B)
2.b Me refined with riding coordinates:
 C8(H8A,H8B,H8C), C10(H10A,H10B,H10C), C12(H12A,H12B,H12C)
2.c Aromatic/amide H refined with riding coordinates:
 C15(H15), C16(H16), C18(H18), C19(H19), C25(H25), C26(H26), C28(H28),
 C29(H29), C35(H35), C36(H36), C38(H38), C39(H39)
2.d X=CH2 refined with riding coordinates:
 N4(H4A,H4B), N5(H5A,H5B), N9(H9C,H9D), N10(H10D,H10E), N14(H14A,H14B),
 N15(H15A,H15B)
;
_platon_squeeze_void_probe_radius 1.20
_shelx_shelxl_version_number 2014/7
_olex2_submission_special_instructions 'No special instructions were received'

loop_
_space_group_symop_operation_xyz
'x, y, z'
'-x, -y, -z'

loop_
_atom_site_label
_atom_site_type_symbol
_atom_site_fract_x
_atom_site_fract_y
_atom_site_fract_z
_atom_site_U_iso_or_equiv
_atom_site_adp_type
_atom_site_occupancy
_atom_site_site_symmetry_order
_atom_site_calc_flag
_atom_site_refinement_flags_posn
C1 C 0.6832(3) 0.0640(3) 0.36175(19) 0.0466(8) Uani 1 1 d .
C2 C 0.5639(3) 0.0765(3) 0.37633(18) 0.0460(8) Uani 1 1 d .
C3 C 0.4981(3) 0.1130(2) 0.43372(18) 0.0437(8) Uani 1 1 d .
C4 C 0.5514(3) 0.1397(2) 0.47519(18) 0.0449(8) Uani 1 1 d .
C5 C 0.6699(3) 0.1270(2) 0.45972(18) 0.0433(8) Uani 1 1 d .
C6 C 0.7376(3) 0.0862(2) 0.40443(18) 0.0446(8) Uani 1 1 d .
C7 C 0.5086(3) 0.0471(3) 0.3306(2) 0.0534(9) Uani 1 1 d .
H7A H 0.5591 -0.0118 0.3182 0.064 Uiso 1 1 calc R
H7B H 0.4380 0.0295 0.3589 0.064 Uiso 1 1 calc R
C8 C 0.4820(3) 0.1265(3) 0.2628(2) 0.0644(11) Uani 1 1 d .
H8A H 0.4475 0.1020 0.2375 0.097 Uiso 1 1 calc R
H8B H 0.4301 0.1847 0.2744 0.097 Uiso 1 1 calc R
H8C H 0.5514 0.1433 0.2336 0.097 Uiso 1 1 calc R
C9 C 0.4795(3) 0.1841(3) 0.53552(18) 0.0493(9) Uani 1 1 d .
H9A H 0.5275 0.1745 0.5689 0.059 Uiso 1 1 calc R
H9B H 0.4197 0.1489 0.5608 0.059 Uiso 1 1 calc R
C10 C 0.4251(3) 0.2954(3) 0.5087(2) 0.0621(11) Uani 1 1 d .
H10A H 0.3808 0.3199 0.5484 0.093 Uiso 1 1 calc R
H10B H 0.4840 0.3307 0.4845 0.093 Uiso 1 1 calc R
H10C H 0.3762 0.3052 0.4764 0.093 Uiso 1 1 calc R
C11 C 0.8652(3) 0.0719(3) 0.3893(2) 0.0514(9) Uani 1 1 d .
H11A H 0.9004 0.0180 0.3674 0.062 Uiso 1 1 calc R
H11B H 0.8916 0.0528 0.4340 0.062 Uiso 1 1 calc R
C12 C 0.9043(3) 0.1651(3) 0.3405(2) 0.0586(10) Uani 1 1 d .
H12A H 0.9862 0.1518 0.3327 0.088 Uiso 1 1 calc R
H12B H 0.8800 0.1837 0.2957 0.088 Uiso 1 1 calc R
H12C H 0.8712 0.2185 0.3623 0.088 Uiso 1 1 calc R
C13 C 0.7531(3) 0.0232(3) 0.30001(19) 0.0489(9) Uani 1 1 d .
H13A H 0.7101 0.0441 0.2620 0.059 Uiso 1 1 calc R
H13B H 0.8235 0.0457 0.2813 0.059 Uiso 1 1 calc R
C14 C 0.8057(3) -0.1412(3) 0.2835(2) 0.0510(9) Uani 1 1 d .
C15 C 0.8218(3) -0.1060(3) 0.2103(2) 0.0545(9) Uani 1 1 d .
H15 H 0.8148 -0.0383 0.1881 0.065 Uiso 1 1 calc R
C16 C 0.8488(3) -0.1728(3) 0.1696(2) 0.0570(10) Uani 1 1 d .
H16 H 0.8594 -0.1494 0.1202 0.068 Uiso 1 1 calc R
C17 C 0.8597(3) -0.2741(3) 0.20308(19) 0.0524(9) Uani 1 1 d .
C18 C 0.8433(3) -0.3086(3) 0.2774(2) 0.0569(10) Uani 1 1 d .
H18 H 0.8512 -0.3763 0.3000 0.068 Uiso 1 1 calc R
C19 C 0.8154(3) -0.2417(3) 0.3174(2) 0.0580(10) Uani 1 1 d .
H19 H 0.8032 -0.2644 0.3669 0.070 Uiso 1 1 calc R
C20 C 0.8910(3) -0.3477(3) 0.1614(2) 0.0518(9) Uani 1 1 d .
C21 C 0.9596(4) -0.3929(3) 0.0603(2) 0.0623(11) Uani 1 1 d .
C22 C 0.9084(3) -0.5049(3) 0.1614(2) 0.0555(10) Uani 1 1 d .
C23 C 0.3706(3) 0.1249(3) 0.45062(18) 0.0468(8) Uani 1 1 d .
H23A H 0.3526 0.0631 0.4554 0.056 Uiso 1 1 calc R
H23B H 0.3387 0.1424 0.4951 0.056 Uiso 1 1 calc R
C24 C 0.2062(3) 0.2381(3) 0.40362(19) 0.0467(8) Uani 1 1 d .
C25 C 0.1640(3) 0.3090(3) 0.3458(2) 0.0521(9) Uani 1 1 d .
H25 H 0.2134 0.3264 0.3027 0.063 Uiso 1 1 calc R
C26 C 0.0490(3) 0.3541(3) 0.3518(2) 0.0528(9) Uani 1 1 d .
H26 H 0.0211 0.4022 0.3129 0.063 Uiso 1 1 calc R
C27 C -0.0254(3) 0.3283(3) 0.41541(19) 0.0452(8) Uani 1 1 d .
C28 C 0.0177(3) 0.2551(3) 0.4720(2) 0.0505(9) Uani 1 1 d .
H28 H -0.0319 0.2364 0.5147 0.061 Uiso 1 1 calc R
C29 C 0.1322(3) 0.2093(3) 0.4665(2) 0.0516(9) Uani 1 1 d .
H29 H 0.1596 0.1592 0.5048 0.062 Uiso 1 1 calc R
C30 C -0.1493(3) 0.3777(3) 0.4214(2) 0.0479(8) Uani 1 1 d .
C31 C -0.2990(3) 0.4770(3) 0.3686(2) 0.0509(9) Uani 1 1 d .
C32 C -0.3244(3) 0.4165(3) 0.4883(2) 0.0520(9) Uani 1 1 d .
C33 C 0.7260(3) 0.1490(2) 0.50721(18) 0.0458(8) Uani 1 1 d .
H33A H 0.7994 0.1634 0.4819 0.055 Uiso 1 1 calc R
H33B H 0.6782 0.2061 0.5233 0.055 Uiso 1 1 calc R
C34 C 0.7795(3) 0.0676(3) 0.62204(18) 0.0466(8) Uani 1 1 d .
C35 C 0.7956(3) -0.0196(3) 0.6779(2) 0.0525(9) Uani 1 1 d .
H35 H 0.7814 -0.0770 0.6758 0.063 Uiso 1 1 calc R
C36 C 0.8331(3) -0.0205(3) 0.7372(2) 0.0542(9) Uani 1 1 d .
H36 H 0.8448 -0.0786 0.7744 0.065 Uiso 1 1 calc R
C37 C 0.8527(3) 0.0658(3) 0.74039(19) 0.0511(9) Uani 1 1 d .
C38 C 0.8367(3) 0.1511(3) 0.68402(19) 0.0495(9) Uani 1 1 d .
H38 H 0.8495 0.2089 0.6863 0.059 Uiso 1 1 calc R
C39 C 0.8022(3) 0.1525(3) 0.62450(19) 0.0463(8) Uani 1 1 d .
H39 H 0.7943 0.2099 0.5865 0.056 Uiso 1 1 calc R
C40 C 0.8855(3) 0.0703(3) 0.8034(2) 0.0549(9) Uani 1 1 d .
C41 C 0.9650(4) -0.0047(3) 0.9025(2) 0.0620(10) Uani 1 1 d .
C42 C 0.8857(4) 0.1603(3) 0.8736(2) 0.0602(10) Uani 1 1 d .
N1 N 0.9350(3) -0.3196(2) 0.09254(17) 0.0570(8) Uani 1 1 d .
N2 N 0.9494(3) -0.4860(2) 0.09224(16) 0.0574(8) Uani 1 1 d .
N3 N 0.8716(3) -0.4364(2) 0.19810(17) 0.0578(8) Uani 1 1 d .
N4 N 0.9998(4) -0.3682(3) -0.01052(18) 0.0816(13) Uani 1 1 d .
H4A H 1.0177 -0.4120 -0.0334 0.098 Uiso 1 1 calc R
H4B H 1.0075 -0.3086 -0.0328 0.098 Uiso 1 1 calc R
N5 N 0.8989(3) -0.5967(2) 0.19927(18) 0.0656(10) Uani 1 1 d .
H5A H 0.9193 -0.6433 0.1787 0.079 Uiso 1 1 calc R
H5B H 0.8724 -0.6094 0.2443 0.079 Uiso 1 1 calc R
N6 N -0.1870(2) 0.4282(2) 0.36059(16) 0.0510(7) Uani 1 1 d .
N7 N -0.3705(3) 0.4718(2) 0.43140(17) 0.0529(8) Uani 1 1 d .
N8 N -0.2116(2) 0.3686(2) 0.48676(16) 0.0492(7) Uani 1 1 d .
N9 N -0.3374(3) 0.5320(2) 0.30924(18) 0.0613(9) Uani 1 1 d .
H9C H -0.4078 0.5642 0.3111 0.074 Uiso 1 1 calc R
H9D H -0.2918 0.5355 0.2688 0.074 Uiso 1 1 calc R
N10 N -0.3919(3) 0.4061(2) 0.55223(17) 0.0617(9) Uani 1 1 d .
H10D H -0.4635 0.4349 0.5559 0.074 Uiso 1 1 calc R
H10E H -0.3638 0.3705 0.5898 0.074 Uiso 1 1 calc R
N11 N 0.9418(3) -0.0152(2) 0.84410(17) 0.0572(8) Uani 1 1 d .
N12 N 0.9356(3) 0.0802(3) 0.92047(18) 0.0635(9) Uani 1 1 d .
N13 N 0.8563(3) 0.1590(2) 0.81575(17) 0.0579(8) Uani 1 1 d .
N14 N 1.0205(3) -0.0860(3) 0.9451(2) 0.0756(11) Uani 1 1 d .
H14A H 1.0363 -0.0828 0.9828 0.091 Uiso 1 1 calc R
H14B H 1.0406 -0.1418 0.9349 0.091 Uiso 1 1 calc R
N15 N 0.8608(3) 0.2491(3) 0.88634(19) 0.0727(10) Uani 1 1 d .
H15A H 0.8273 0.3018 0.8576 0.087 Uiso 1 1 calc R
H15B H 0.8783 0.2533 0.9232 0.087 Uiso 1 1 calc R
O1 O 0.7772(2) -0.08418(19) 0.32996(13) 0.0538(6) Uani 1 1 d .
O2 O 0.32330(19) 0.20314(18) 0.39285(13) 0.0520(6) Uani 1 1 d .
O3 O 0.7411(2) 0.06102(18) 0.56719(13) 0.0497(6) Uani 1 1 d .

loop_
_atom_site_aniso_label
_atom_site_aniso_U_11
_atom_site_aniso_U_22
_atom_site_aniso_U_33
_atom_site_aniso_U_23
_atom_site_aniso_U_13
_atom_site_aniso_U_12
C1 0.0416(18) 0.052(2) 0.048(2) -0.0265(17) -0.0092(15) 0.0010(15)
C2 0.0442(19) 0.0501(19) 0.0448(19) -0.0185(16) -0.0157(15) -0.0006(15)
C3 0.0379(17) 0.0459(18) 0.0474(19) -0.0170(16) -0.0166(15) 0.0016(14)
C4 0.0433(19) 0.0446(18) 0.0443(19) -0.0180(16) -0.0170(15) 0.0069(14)
C5 0.0409(18) 0.0430(18) 0.0464(19) -0.0205(16) -0.0132(15) 0.0026(14)
C6 0.0413(18) 0.0448(18) 0.0475(19) -0.0210(16) -0.0122(15) 0.0026(14)
C7 0.047(2) 0.068(2) 0.052(2) -0.030(2) -0.0145(17) -0.0047(17)
C8 0.053(2) 0.088(3) 0.059(2) -0.034(2) -0.0226(19) 0.000(2)
C9 0.0406(18) 0.061(2) 0.0446(19) -0.0271(18) -0.0056(15) 0.0023(15)
C10 0.051(2) 0.061(2) 0.075(3) -0.040(2) -0.0119(19) 0.0099(17)
C11 0.0394(18) 0.060(2) 0.060(2) -0.0345(19) -0.0115(16) 0.0028(15)
C12 0.048(2) 0.069(3) 0.065(3) -0.037(2) -0.0041(18) -0.0084(18)
C13 0.0446(19) 0.054(2) 0.051(2) -0.0300(18) -0.0069(16) -0.0013(15)
C14 0.0448(19) 0.062(2) 0.053(2) -0.0354(19) -0.0100(16) 0.0008(16)
C15 0.050(2) 0.058(2) 0.059(2) -0.032(2) -0.0082(17) -0.0017(16)
C16 0.064(2) 0.061(2) 0.050(2) -0.031(2) -0.0075(18) -0.0062(18)
C17 0.057(2) 0.057(2) 0.045(2) -0.0251(18) -0.0075(16) -0.0058(17)
C18 0.065(2) 0.052(2) 0.049(2) -0.0224(18) -0.0096(18) 0.0002(18)
C19 0.066(2) 0.061(2) 0.046(2) -0.0280(19) -0.0083(18) -0.0011(18)
C20 0.055(2) 0.056(2) 0.045(2) -0.0247(18) -0.0090(16) -0.0023(16)
C21 0.076(3) 0.063(3) 0.047(2) -0.025(2) -0.0055(19) -0.012(2)
C22 0.060(2) 0.058(2) 0.050(2) -0.0272(19) -0.0036(18) -0.0083(18)
C23 0.0426(19) 0.051(2) 0.0436(19) -0.0147(16) -0.0119(15) -0.0009(15)
C24 0.0381(18) 0.0486(19) 0.054(2) -0.0213(17) -0.0113(15) -0.0014(14)
C25 0.0414(19) 0.061(2) 0.047(2) -0.0184(18) -0.0081(16) 0.0003(16)
C26 0.0402(19) 0.062(2) 0.052(2) -0.0190(19) -0.0146(16) 0.0031(16)
C27 0.0391(18) 0.0460(19) 0.051(2) -0.0204(17) -0.0079(15) -0.0027(14)
C28 0.0426(19) 0.053(2) 0.051(2) -0.0151(18) -0.0068(16) -0.0047(16)
C29 0.0424(19) 0.051(2) 0.054(2) -0.0125(18) -0.0134(16) -0.0001(15)
C30 0.0407(19) 0.0480(19) 0.052(2) -0.0198(17) -0.0072(16) -0.0013(14)
C31 0.044(2) 0.052(2) 0.052(2) -0.0194(18) -0.0132(16) 0.0039(16)
C32 0.044(2) 0.055(2) 0.051(2) -0.0220(18) -0.0080(17) 0.0029(16)
C33 0.0471(19) 0.0470(19) 0.0452(19) -0.0213(16) -0.0160(15) 0.0021(15)
C34 0.0404(18) 0.053(2) 0.047(2) -0.0206(17) -0.0160(15) 0.0033(15)
C35 0.053(2) 0.052(2) 0.057(2) -0.0237(19) -0.0182(17) -0.0030(16)
C36 0.054(2) 0.055(2) 0.050(2) -0.0124(18) -0.0176(17) -0.0039(17)
C37 0.047(2) 0.061(2) 0.048(2) -0.0224(18) -0.0189(16) 0.0003(16)
C38 0.045(2) 0.053(2) 0.052(2) -0.0217(18) -0.0144(16) -0.0006(15)
C39 0.0425(18) 0.051(2) 0.0446(19) -0.0188(16) -0.0123(15) 0.0004(15)
C40 0.055(2) 0.060(2) 0.051(2) -0.0165(19) -0.0161(18) -0.0092(18)
C41 0.072(3) 0.063(2) 0.056(2) -0.014(2) -0.027(2) -0.013(2)
C42 0.057(2) 0.071(3) 0.056(2) -0.021(2) -0.0215(19) -0.0076(19)
N1 0.069(2) 0.0556(19) 0.0487(18) -0.0271(16) -0.0034(15) -0.0108(15)
N2 0.073(2) 0.0535(19) 0.0454(17) -0.0238(15) -0.0041(15) -0.0089(15)
N3 0.069(2) 0.0543(19) 0.0495(18) -0.0264(16) -0.0069(15) -0.0039(15)
N4 0.137(4) 0.060(2) 0.048(2) -0.0307(18) 0.006(2) -0.026(2)
N5 0.087(3) 0.057(2) 0.0506(19) -0.0264(17) 0.0030(17) -0.0152(17)
N6 0.0407(16) 0.0585(18) 0.0485(17) -0.0219(15) -0.0119(13) 0.0062(13)
N7 0.0408(16) 0.0549(18) 0.0527(18) -0.0172(15) -0.0079(14) 0.0049(13)
N8 0.0431(16) 0.0526(17) 0.0486(17) -0.0208(15) -0.0078(13) 0.0000(13)
N9 0.0424(17) 0.071(2) 0.059(2) -0.0225(18) -0.0146(15) 0.0119(15)
N10 0.0398(17) 0.071(2) 0.0552(19) -0.0185(17) -0.0072(14) 0.0124(14)
N11 0.061(2) 0.063(2) 0.0506(19) -0.0139(16) -0.0234(16) -0.0098(16)
N12 0.065(2) 0.078(2) 0.053(2) -0.0225(18) -0.0260(17) -0.0075(17)
N13 0.058(2) 0.067(2) 0.0523(19) -0.0221(17) -0.0200(15) -0.0050(15)
N14 0.100(3) 0.067(2) 0.068(2) -0.0202(19) -0.048(2) -0.002(2)
N15 0.085(3) 0.073(2) 0.068(2) -0.034(2) -0.031(2) -0.0005(19)
O1 0.0555(15) 0.0580(15) 0.0530(15) -0.0349(13) -0.0143(12) 0.0046(11)
O2 0.0345(12) 0.0604(15) 0.0511(15) -0.0158(12) -0.0111(11) 0.0057(10)
O3 0.0488(14) 0.0550(14) 0.0511(14) -0.0263(12) -0.0215(11) 0.0030(11)

loop_
_atom_type_symbol
_atom_type_description
_atom_type_scat_dispersion_real
_atom_type_scat_dispersion_imag
_atom_type_scat_source
C C 0.0181 0.0091 'International Tables Vol C Tables 4.2.6.8 and 6.1.1.4'
H H 0.0000 0.0000 'International Tables Vol C Tables 4.2.6.8 and 6.1.1.4'
N N 0.0311 0.0180 'International Tables Vol C Tables 4.2.6.8 and 6.1.1.4'
O O 0.0492 0.0322 'International Tables Vol C Tables 4.2.6.8 and 6.1.1.4'

loop_
_geom_angle_atom_site_label_1
_geom_angle_atom_site_label_2
_geom_angle_atom_site_label_3
_geom_angle
C2 C1 C13 118.8(3)
C6 C1 C2 121.0(3)
C6 C1 C13 120.2(3)
C1 C2 C7 119.4(3)
C3 C2 C1 119.5(3)
C3 C2 C7 121.0(3)
C2 C3 C4 119.9(3)
C2 C3 C23 120.0(3)
C4 C3 C23 120.0(3)
C3 C4 C9 120.1(3)
C5 C4 C3 119.6(3)
C5 C4 C9 120.3(3)
C4 C5 C6 121.1(3)
C4 C5 C33 119.0(3)
C6 C5 C33 119.7(3)
C1 C6 C5 118.6(3)
C1 C6 C11 121.1(3)
C5 C6 C11 120.2(3)
C2 C7 H7A 108.5
C2 C7 H7B 108.5
H7A C7 H7B 107.5
C8 C7 C2 114.9(3)
C8 C7 H7A 108.5
C8 C7 H7B 108.5
C7 C8 H8A 109.5
C7 C8 H8B 109.5
C7 C8 H8C 109.5
H8A C8 H8B 109.5
H8A C8 H8C 109.5
H8B C8 H8C 109.5
C4 C9 H9A 109.1
C4 C9 H9B 109.1
C4 C9 C10 112.4(3)
H9A C9 H9B 107.8
C10 C9 H9A 109.1
C10 C9 H9B 109.1
C9 C10 H10A 109.5
C9 C10 H10B 109.5
C9 C10 H10C 109.5
H10A C10 H10B 109.5
H10A C10 H10C 109.5
H10B C10 H10C 109.5
C6 C11 H11A 109.0
C6 C11 H11B 109.0
C6 C11 C12 113.1(3)
H11A C11 H11B 107.8
C12 C11 H11A 109.0
C12 C11 H11B 109.0
C11 C12 H12A 109.5
C11 C12 H12B 109.5
C11 C12 H12C 109.5
H12A C12 H12B 109.5
H12A C12 H12C 109.5
H12B C12 H12C 109.5
C1 C13 H13A 110.8
C1 C13 H13B 110.8
H13A C13 H13B 108.9
O1 C13 C1 104.7(3)
O1 C13 H13A 110.8
O1 C13 H13B 110.8
C15 C14 C19 121.0(3)
O1 C14 C15 125.8(4)
O1 C14 C19 113.2(3)
C14 C15 H15 120.2
C14 C15 C16 119.6(4)
C16 C15 H15 120.2
C15 C16 H16 120.0
C17 C16 C15 120.0(4)
C17 C16 H16 120.0
C16 C17 C18 119.7(3)
C16 C17 C20 121.5(3)
C18 C17 C20 118.8(4)
C17 C18 H18 120.0
C19 C18 C17 119.9(4)
C19 C18 H18 120.0
C14 C19 C18 119.8(4)
C14 C19 H19 120.1
C18 C19 H19 120.1
N1 C20 C17 118.4(4)
N3 C20 C17 115.3(3)
N3 C20 N1 126.3(3)
N2 C21 N1 126.2(4)
N2 C21 N4 117.6(3)
N4 C21 N1 116.2(4)
N2 C22 N3 124.8(4)
N2 C22 N5 119.6(3)
N5 C22 N3 115.6(3)
C3 C23 H23A 110.2
C3 C23 H23B 110.2
H23A C23 H23B 108.5
O2 C23 C3 107.7(3)
O2 C23 H23A 110.2
O2 C23 H23B 110.2
C29 C24 C25 119.9(3)
O2 C24 C25 114.9(3)
O2 C24 C29 125.2(3)
C24 C25 H25 120.0
C26 C25 C24 120.1(4)
C26 C25 H25 120.0
C25 C26 H26 119.8
C25 C26 C27 120.5(4)
C27 C26 H26 119.8
C26 C27 C30 120.0(3)
C28 C27 C26 118.7(3)
C28 C27 C30 121.3(3)
C27 C28 H28 119.3
C29 C28 C27 121.3(4)
C29 C28 H28 119.3
C24 C29 H29 120.2
C28 C29 C24 119.5(4)
C28 C29 H29 120.2
N6 C30 C27 116.6(3)
N8 C30 C27 117.2(3)
N8 C30 N6 126.2(3)
N7 C31 N6 124.4(3)
N9 C31 N6 116.0(3)
N9 C31 N7 119.6(3)
N7 C32 N8 124.9(3)
N7 C32 N10 118.4(3)
N10 C32 N8 116.6(3)
C5 C33 H33A 110.4
C5 C33 H33B 110.4
H33A C33 H33B 108.6
O3 C33 C5 106.6(3)
O3 C33 H33A 110.4
O3 C33 H33B 110.4
C39 C34 C35 120.3(3)
O3 C34 C35 115.2(3)
O3 C34 C39 124.5(3)
C34 C35 H35 120.1
C34 C35 C36 119.8(3)
C36 C35 H35 120.1
C35 C36 H36 120.1
C37 C36 C35 119.7(4)
C37 C36 H36 120.1
C36 C37 C40 121.8(4)
C38 C37 C36 119.2(3)
C38 C37 C40 119.0(3)
C37 C38 H38 119.1
C39 C38 C37 121.7(3)
C39 C38 H38 119.1
C34 C39 H39 120.4
C38 C39 C34 119.2(4)
C38 C39 H39 120.4
N11 C40 C37 117.8(3)
N13 C40 C37 116.9(3)
N13 C40 N11 125.3(3)
N12 C41 N11 125.1(4)
N14 C41 N11 117.0(4)
N14 C41 N12 117.9(4)
N12 C42 N15 117.9(4)
N13 C42 N12 125.1(4)
N13 C42 N15 117.0(4)
C20 N1 C21 112.9(3)
C22 N2 C21 114.5(3)
C20 N3 C22 114.9(3)
C21 N4 H4A 120.0
C21 N4 H4B 120.0
H4A N4 H4B 120.0
C22 N5 H5A 120.0
C22 N5 H5B 120.0
H5A N5 H5B 120.0
C30 N6 C31 114.6(3)
C32 N7 C31 115.6(3)
C30 N8 C32 114.1(3)
C31 N9 H9C 120.0
C31 N9 H9D 120.0
H9C N9 H9D 120.0
C32 N10 H10D 120.0
C32 N10 H10E 120.0
H10D N10 H10E 120.0
C40 N11 C41 113.7(3)
C41 N12 C42 115.0(3)
C42 N13 C40 115.5(4)
C41 N14 H14A 120.0
C41 N14 H14B 120.0
H14A N14 H14B 120.0
C42 N15 H15A 120.0
C42 N15 H15B 120.0
H15A N15 H15B 120.0
C14 O1 C13 117.5(3)
C24 O2 C23 116.8(3)
C34 O3 C33 117.1(3)

loop_
_geom_bond_atom_site_label_1
_geom_bond_atom_site_label_2
_geom_bond_distance
C1 C2 1.406(5)
C1 C6 1.401(5)
C1 C13 1.515(4)
C2 C3 1.401(4)
C2 C7 1.526(4)
C3 C4 1.412(4)
C3 C23 1.504(5)
C4 C5 1.396(5)
C4 C9 1.524(4)
C5 C6 1.405(4)
C5 C33 1.497(4)
C6 C11 1.502(5)
C7 H7A 0.9700
C7 H7B 0.9700
C7 C8 1.511(6)
C8 H8A 0.9600
C8 H8B 0.9600
C8 H8C 0.9600
C9 H9A 0.9700
C9 H9B 0.9700
C9 C10 1.532(5)
C10 H10A 0.9600
C10 H10B 0.9600
C10 H10C 0.9600
C11 H11A 0.9700
C11 H11B 0.9700
C11 C12 1.525(6)
C12 H12A 0.9600
C12 H12B 0.9600
C12 H12C 0.9600
C13 H13A 0.9700
C13 H13B 0.9700
C13 O1 1.451(4)
C14 C15 1.377(5)
C14 C19 1.384(6)
C14 O1 1.376(3)
C15 H15 0.9300
C15 C16 1.401(4)
C16 H16 0.9300
C16 C17 1.391(5)
C17 C18 1.398(5)
C17 C20 1.493(4)
C18 H18 0.9300
C18 C19 1.390(5)
C19 H19 0.9300
C20 N1 1.327(5)
C20 N3 1.323(5)
C21 N1 1.360(4)
C21 N2 1.330(5)
C21 N4 1.350(5)
C22 N2 1.322(5)
C22 N3 1.349(4)
C22 N5 1.331(5)
C23 H23A 0.9700
C23 H23B 0.9700
C23 O2 1.445(4)
C24 C25 1.381(5)
C24 C29 1.379(5)
C24 O2 1.377(4)
C25 H25 0.9300
C25 C26 1.377(5)
C26 H26 0.9300
C26 C27 1.383(5)
C27 C28 1.380(5)
C27 C30 1.486(5)
C28 H28 0.9300
C28 C29 1.374(5)
C29 H29 0.9300
C30 N6 1.332(5)
C30 N8 1.332(4)
C31 N6 1.357(4)
C31 N7 1.339(4)
C31 N9 1.322(5)
C32 N7 1.327(5)
C32 N8 1.366(4)
C32 N10 1.332(5)
C33 H33A 0.9700
C33 H33B 0.9700
C33 O3 1.448(4)
C34 C35 1.395(5)
C34 C39 1.382(5)
C34 O3 1.367(4)
C35 H35 0.9300
C35 C36 1.400(5)
C36 H36 0.9300
C36 C37 1.389(5)
C37 C38 1.384(5)
C37 C40 1.471(5)
C38 H38 0.9300
C38 C39 1.380(5)
C39 H39 0.9300
C40 N11 1.350(5)
C40 N13 1.334(5)
C41 N11 1.360(5)
C41 N12 1.335(5)
C41 N14 1.330(5)
C42 N12 1.337(5)
C42 N13 1.330(5)
C42 N15 1.344(5)
N4 H4A 0.8600
N4 H4B 0.8600
N5 H5A 0.8600
N5 H5B 0.8600
N9 H9C 0.8600
N9 H9D 0.8600
N10 H10D 0.8600
N10 H10E 0.8600
N14 H14A 0.8600
N14 H14B 0.8600
N15 H15A 0.8600
N15 H15B 0.8600

loop_
_geom_hbond_atom_site_label_D
_geom_hbond_atom_site_label_H
_geom_hbond_atom_site_label_A
_geom_hbond_distance_DH
_geom_hbond_distance_HA
_geom_hbond_distance_DA
_geom_hbond_angle_DHA
_geom_hbond_site_symmetry_A
N4 H4A N2 0.86 2.10 2.962(4) 175.9 2_745
N5 H5B N6 0.86 2.47 3.271(4) 154.2 1_645
N9 H9D N3 0.86 2.22 2.999(5) 150.1 1_465
N10 H10D N7 0.86 2.11 2.959(4) 168.5 2_466
N14 H14A N12 0.86 2.10 2.960(5) 175.6 2_757
N15 H15B N1 0.86 2.70 3.208(5) 119.2 2_756

loop_
_geom_torsion_atom_site_label_1
_geom_torsion_atom_site_label_2
_geom_torsion_atom_site_label_3
_geom_torsion_atom_site_label_4
_geom_torsion
C1 C2 C3 C4 1.8(5)
C1 C2 C3 C23 -178.9(3)
C1 C2 C7 C8 -85.4(4)
C1 C6 C11 C12 91.6(4)
C1 C13 O1 C14 159.0(3)
C2 C1 C6 C5 -3.9(5)
C2 C1 C6 C11 179.4(3)
C2 C1 C13 O1 -87.0(4)
C2 C3 C4 C5 -1.6(5)
C2 C3 C4 C9 177.1(3)
C2 C3 C23 O2 -67.4(4)
C3 C2 C7 C8 96.3(4)
C3 C4 C5 C6 -1.3(5)
C3 C4 C5 C33 -175.8(3)
C3 C4 C9 C10 -80.4(4)
C3 C23 O2 C24 -168.7(3)
C4 C3 C23 O2 111.9(3)
C4 C5 C6 C1 4.0(5)
C4 C5 C6 C11 -179.2(3)
C4 C5 C33 O3 82.9(4)
C5 C4 C9 C10 98.4(4)
C5 C6 C11 C12 -85.1(4)
C5 C33 O3 C34 -172.9(3)
C6 C1 C2 C3 1.0(6)
C6 C1 C2 C7 -177.2(4)
C6 C1 C13 O1 91.3(4)
C6 C5 C33 O3 -91.7(4)
C7 C2 C3 C4 -180.0(3)
C7 C2 C3 C23 -0.7(5)
C9 C4 C5 C6 179.9(3)
C9 C4 C5 C33 5.4(5)
C13 C1 C2 C3 179.2(3)
C13 C1 C2 C7 1.0(5)
C13 C1 C6 C5 177.9(3)
C13 C1 C6 C11 1.2(5)
C14 C15 C16 C17 -0.3(6)
C15 C14 C19 C18 0.9(6)
C15 C14 O1 C13 5.1(5)
C15 C16 C17 C18 0.1(6)
C15 C16 C17 C20 -178.6(4)
C16 C17 C18 C19 0.5(6)
C16 C17 C20 N1 16.0(6)
C16 C17 C20 N3 -164.2(4)
C17 C18 C19 C14 -1.1(6)
C17 C20 N1 C21 -179.8(4)
C17 C20 N3 C22 -175.0(4)
C18 C17 C20 N1 -162.8(4)
C18 C17 C20 N3 17.1(5)
C19 C14 C15 C16 -0.3(6)
C19 C14 O1 C13 -173.6(3)
C20 C17 C18 C19 179.3(4)
C23 C3 C4 C5 179.1(3)
C23 C3 C4 C9 -2.1(5)
C24 C25 C26 C27 -0.5(6)
C25 C24 C29 C28 -3.2(5)
C25 C24 O2 C23 -176.7(3)
C25 C26 C27 C28 -1.4(5)
C25 C26 C27 C30 179.7(3)
C26 C27 C28 C29 1.1(5)
C26 C27 C30 N6 15.1(5)
C26 C27 C30 N8 -164.1(3)
C27 C28 C29 C24 1.2(5)
C27 C30 N6 C31 -176.3(3)
C27 C30 N8 C32 179.5(3)
C28 C27 C30 N6 -163.8(3)
C28 C27 C30 N8 17.0(5)
C29 C24 C25 C26 2.9(5)
C29 C24 O2 C23 4.7(5)
C30 C27 C28 C29 180.0(3)
C33 C5 C6 C1 178.5(3)
C33 C5 C6 C11 -4.7(5)
C34 C35 C36 C37 0.8(6)
C35 C34 C39 C38 -2.5(5)
C35 C34 O3 C33 -178.5(3)
C35 C36 C37 C38 -1.1(6)
C35 C36 C37 C40 176.3(3)
C36 C37 C38 C39 -0.3(5)
C36 C37 C40 N11 27.3(6)
C36 C37 C40 N13 -152.3(4)
C37 C38 C39 C34 2.1(5)
C37 C40 N11 C41 -177.7(4)
C37 C40 N13 C42 179.0(4)
C38 C37 C40 N11 -155.2(4)
C38 C37 C40 N13 25.2(5)
C39 C34 C35 C36 1.0(5)
C39 C34 O3 C33 1.4(5)
C40 C37 C38 C39 -177.8(3)
N1 C20 N3 C22 4.8(6)
N1 C21 N2 C22 1.7(7)
N2 C21 N1 C20 -4.0(6)
N2 C22 N3 C20 -7.5(6)
N3 C20 N1 C21 0.4(6)
N3 C22 N2 C21 4.4(6)
N4 C21 N1 C20 177.0(4)
N4 C21 N2 C22 -179.3(4)
N5 C22 N2 C21 -177.3(4)
N5 C22 N3 C20 174.2(4)
N6 C30 N8 C32 0.3(5)
N6 C31 N7 C32 1.8(6)
N7 C31 N6 C30 -4.0(5)
N7 C32 N8 C30 -3.0(5)
N8 C30 N6 C31 2.9(5)
N8 C32 N7 C31 2.0(6)
N9 C31 N6 C30 176.5(3)
N9 C31 N7 C32 -178.8(4)
N10 C32 N7 C31 -178.1(3)
N10 C32 N8 C30 177.1(3)
N11 C40 N13 C42 -0.5(6)
N11 C41 N12 C42 -4.2(7)
N12 C41 N11 C40 0.7(7)
N12 C42 N13 C40 -3.6(6)
N13 C40 N11 C41 1.8(6)
N13 C42 N12 C41 5.7(7)
N14 C41 N11 C40 -180.0(4)
N14 C41 N12 C42 176.5(4)
N15 C42 N12 C41 -175.7(4)
N15 C42 N13 C40 177.9(4)
O1 C14 C15 C16 -178.9(3)
O1 C14 C19 C18 179.8(4)
O2 C24 C25 C26 -175.8(3)
O2 C24 C29 C28 175.3(3)
O3 C34 C35 C36 -179.1(3)
O3 C34 C39 C38 177.7(3)

loop_
_platon_squeeze_void_nr
_platon_squeeze_void_average_x
_platon_squeeze_void_average_y
_platon_squeeze_void_average_z
_platon_squeeze_void_volume
_platon_squeeze_void_count_electrons
_platon_squeeze_void_content
1 -0.185 0.440 0.685 1521 403 ' '
